data_4102407
loop_
_publ_author_name
'Martin A. Bennett'
'Suresh K. Bhargava'
'Eddie Chung-Chin Cheng'
'Wai Han Lam'
'Terence Kwok-Ming Lee'
'Steven H. Priv\'er'
'J\"org Wagler'
'Anthony C. Willis'
'Wing-Wah Yam, Vivian'

_publ_contact_author_address
;
School of Applied Sciences,
Applied Chemistry,
RMIT University,
GPO Box 2476V,
Melbourne, Victoria, 3001, Australia
;
_publ_contact_author_name '  Suresh K. Bhargava '
_publ_section_title
;
 Unprecedented Near-Infrared (NIR) Emission in Diplatinum(III) (d7-d7)
 Complexes at Room Temperature
;
_journal_name_full 'Journal of the American Chemical Society'
_journal_page_first 7094
_journal_page_last 7103
_journal_paper_doi 10.1021/ja1002313
_journal_volume 132
_journal_year 2010
_chemical_formula_moiety 'C84 H80 As4 Pt2, C H2 Cl2'
_chemical_formula_sum 'C85 H82 As4 Cl2 Pt2'
_chemical_formula_weight 1864.27
_chemical_name_systematic
;
 ?
;
_space_group_IT_number 2
_symmetry_cell_setting triclinic
_symmetry_space_group_name_Hall '-P 1'
_symmetry_space_group_name_H-M 'P -1'
_atom_sites_solution_hydrogens geom
_atom_sites_solution_primary direct
_atom_sites_solution_secondary difmap
_audit_creation_method SHELXL-97
_cell_angle_alpha 95.1830(10)
_cell_angle_beta 106.8150(10)
_cell_angle_gamma 112.2230(10)
_cell_formula_units_Z 2
_cell_length_a 12.65300(10)
_cell_length_b 15.2413(2)
_cell_length_c 21.8305(2)
_cell_measurement_reflns_used 98874
_cell_measurement_temperature 100(2)
_cell_measurement_theta_max 30.034
_cell_measurement_theta_min 2.546
_cell_volume 3634.60(8)
_computing_cell_refinement DENZO-SMN
_computing_data_collection 'Nonius Collect'
_computing_data_reduction Scalepack
_computing_molecular_graphics 'ORTEP32 for windows (Farugia)'
_computing_publication_material 'Ciftab (Sheldrick, 1997)'
_computing_structure_refinement 'SHELXL-97 (Sheldrick, 1997)'
_computing_structure_solution 'SHELXS-97 (Sheldrick, 1990)'
_diffrn_ambient_temperature 100(2)
_diffrn_measured_fraction_theta_full 0.999
_diffrn_measured_fraction_theta_max 0.999
_diffrn_measurement_device_type 'Nonius Kappa CCD area detector'
_diffrn_measurement_method 'phi and omega scans'
_diffrn_radiation_monochromator graphite
_diffrn_radiation_source 'fine-focus sealed tube'
_diffrn_radiation_type MoK\a
_diffrn_radiation_wavelength 0.71073
_diffrn_reflns_av_R_equivalents 0.0508
_diffrn_reflns_av_sigmaI/netI 0.0371
_diffrn_reflns_limit_h_max 17
_diffrn_reflns_limit_h_min -17
_diffrn_reflns_limit_k_max 21
_diffrn_reflns_limit_k_min -21
_diffrn_reflns_limit_l_max 30
_diffrn_reflns_limit_l_min -30
_diffrn_reflns_number 87113
_diffrn_reflns_theta_full 30.00
_diffrn_reflns_theta_max 30.00
_diffrn_reflns_theta_min 2.75
_exptl_absorpt_coefficient_mu 5.770
_exptl_absorpt_correction_T_max 0.396
_exptl_absorpt_correction_T_min 0.228
_exptl_absorpt_correction_type multi-scan
_exptl_absorpt_process_details
;
 multi-scan from symmetry-related measurements 
 Sortav (Blessing 1995)
;
_exptl_crystal_colour yellow
_exptl_crystal_density_diffrn 1.703
_exptl_crystal_density_method 'not measured'
_exptl_crystal_description piece
_exptl_crystal_F_000 1828
_exptl_crystal_size_max 0.44
_exptl_crystal_size_mid 0.24
_exptl_crystal_size_min 0.16
_refine_diff_density_max 2.479
_refine_diff_density_min -2.201
_refine_diff_density_rms 0.137
_refine_ls_extinction_method none
_refine_ls_goodness_of_fit_ref 1.024
_refine_ls_hydrogen_treatment constr
_refine_ls_matrix_type full
_refine_ls_number_parameters 848
_refine_ls_number_reflns 21192
_refine_ls_number_restraints 12
_refine_ls_restrained_S_all 1.027
_refine_ls_R_factor_all 0.0398
_refine_ls_R_factor_gt 0.0305
_refine_ls_shift/su_max 0.004
_refine_ls_shift/su_mean 0.000
_refine_ls_structure_factor_coef Fsqd
_refine_ls_weighting_details 'calc w=1/[\s^2^(Fo^2^)+(0.0381P)^2^+3.5355P] where P=(Fo^2^+2Fc^2^)/3'
_refine_ls_weighting_scheme calc
_refine_ls_wR_factor_gt 0.0705
_refine_ls_wR_factor_ref 0.0732
_reflns_number_gt 18216
_reflns_number_total 21192
_reflns_threshold_expression >2sigma(I)
_cod_data_source_file ja1002313_si_002_1.cif
_cod_data_source_block compd_1b_mod1
_cod_original_sg_symbol_Hall -P1
_cod_database_code 4102407

loop_
_symmetry_equiv_pos_as_xyz
'x, y, z'
'-x, -y, -z'

loop_
_atom_site_label
_atom_site_type_symbol
_atom_site_fract_x
_atom_site_fract_y
_atom_site_fract_z
_atom_site_U_iso_or_equiv
_atom_site_adp_type
_atom_site_occupancy
_atom_site_symmetry_multiplicity
_atom_site_calc_flag
_atom_site_refinement_flags
_atom_site_disorder_assembly
_atom_site_disorder_group
Pt1 Pt 0.468784(9) 0.868758(8) 0.215811(5) 0.01446(3) Uani 1 1 d . . .
Pt2 Pt 0.481896(9) 0.685208(7) 0.293351(5) 0.01359(3) Uani 1 1 d . . .
As1 As 0.24690(3) 0.78528(2) 0.164012(14) 0.01688(6) Uani 1 1 d . . .
As2 As 0.50503(2) 0.92723(2) 0.330973(14) 0.01404(6) Uani 1 1 d . . .
As3 As 0.66893(2) 0.76719(2) 0.272211(14) 0.01470(6) Uani 1 1 d . . .
As4 As 0.38661(3) 0.52529(2) 0.217246(14) 0.01555(6) Uani 1 1 d . . .
C1 C 0.2938(3) 0.7612(2) 0.08995(14) 0.0207(6) Uani 1 1 d . . .
C2 C 0.2336(3) 0.7174(3) 0.02346(16) 0.0281(7) Uani 1 1 d . . .
H2 H 0.1477 0.6805 0.0060 0.034 Uiso 1 1 calc R . .
C3 C 0.3037(3) 0.7294(3) -0.01688(16) 0.0307(8) Uani 1 1 d . . .
H3 H 0.2649 0.6987 -0.0623 0.037 Uiso 1 1 calc R . .
C4 C 0.4298(3) 0.7856(3) 0.00808(17) 0.0277(7) Uani 1 1 d . . .
C5 C 0.4879(3) 0.8284(2) 0.07526(16) 0.0251(7) Uani 1 1 d . . .
H5 H 0.5737 0.8657 0.0924 0.030 Uiso 1 1 calc R . .
C6 C 0.4210(3) 0.8169(2) 0.11774(14) 0.0206(6) Uani 1 1 d . . .
C7 C 0.5012(4) 0.8034(3) -0.03861(18) 0.0355(8) Uani 1 1 d . . .
H7 H 0.4411 0.7686 -0.0838 0.043 Uiso 1 1 calc R . .
C8 C 0.5573(6) 0.9101(4) -0.0390(3) 0.0728(18) Uani 1 1 d . . .
H8A H 0.4940 0.9342 -0.0483 0.109 Uiso 1 1 d R . .
H8B H 0.5945 0.9188 -0.0729 0.109 Uiso 1 1 d R . .
H8C H 0.6199 0.9466 0.0040 0.109 Uiso 1 1 d R . .
C9 C 0.5947(6) 0.7613(6) -0.0248(3) 0.084(2) Uani 1 1 d . . .
H9A H 0.6346 0.7712 -0.0576 0.126 Uiso 1 1 d R . .
H9B H 0.5539 0.6915 -0.0271 0.126 Uiso 1 1 d R . .
H9C H 0.6558 0.7940 0.0191 0.126 Uiso 1 1 d R . .
C10 C 0.1457(3) 0.8533(2) 0.13293(15) 0.0223(6) Uani 1 1 d . . .
C11 C 0.0425(3) 0.8387(3) 0.14898(17) 0.0286(7) Uani 1 1 d . . .
H11 H 0.0196 0.7948 0.1760 0.034 Uiso 1 1 calc R . .
C12 C -0.0273(4) 0.8890(3) 0.12506(19) 0.0413(10) Uani 1 1 d . . .
H12 H -0.0979 0.8794 0.1359 0.050 Uiso 1 1 calc R . .
C13 C 0.0060(5) 0.9520(3) 0.0862(2) 0.0500(12) Uani 1 1 d . . .
H13 H -0.0423 0.9854 0.0697 0.060 Uiso 1 1 calc R . .
C14 C 0.1089(4) 0.9677(3) 0.0706(2) 0.0449(10) Uani 1 1 d . . .
H14 H 0.1320 1.0125 0.0441 0.054 Uiso 1 1 calc R . .
C15 C 0.1789(3) 0.9177(3) 0.09365(18) 0.0322(8) Uani 1 1 d . . .
H15 H 0.2492 0.9277 0.0825 0.039 Uiso 1 1 calc R . .
C16 C 0.1342(3) 0.6694(2) 0.17929(15) 0.0187(6) Uani 1 1 d . . .
C17 C 0.0752(3) 0.5808(2) 0.13454(17) 0.0259(7) Uani 1 1 d . . .
H17 H 0.0870 0.5755 0.0936 0.031 Uiso 1 1 calc R . .
C18 C -0.0018(3) 0.4990(3) 0.1496(2) 0.0328(8) Uani 1 1 d . . .
H18 H -0.0403 0.4376 0.1196 0.039 Uiso 1 1 calc R . .
C19 C -0.0218(3) 0.5077(3) 0.2086(2) 0.0341(8) Uani 1 1 d . . .
H19 H -0.0756 0.4524 0.2185 0.041 Uiso 1 1 calc R . .
C20 C 0.0364(3) 0.5968(3) 0.25327(18) 0.0312(8) Uani 1 1 d . . .
H20 H 0.0221 0.6026 0.2935 0.037 Uiso 1 1 calc R . .
C21 C 0.1154(3) 0.6771(2) 0.23910(16) 0.0259(7) Uani 1 1 d . . .
H21 H 0.1569 0.7377 0.2702 0.031 Uiso 1 1 calc R . .
C22 C 0.5787(3) 0.8730(2) 0.39841(14) 0.0163(5) Uani 1 1 d . . .
C23 C 0.6421(3) 0.9290(2) 0.46293(15) 0.0207(6) Uani 1 1 d . . .
H23 H 0.6534 0.9947 0.4723 0.025 Uiso 1 1 calc R . .
C24 C 0.6883(3) 0.8896(2) 0.51304(15) 0.0235(6) Uani 1 1 d . . .
H24 H 0.7324 0.9286 0.5564 0.028 Uiso 1 1 calc R . .
C25 C 0.6701(3) 0.7923(2) 0.49993(15) 0.0200(6) Uani 1 1 d . . .
C26 C 0.6054(3) 0.7375(2) 0.43585(15) 0.0187(6) Uani 1 1 d . . .
H26 H 0.5916 0.6712 0.4271 0.022 Uiso 1 1 calc R . .
C27 C 0.5597(2) 0.7754(2) 0.38364(14) 0.0152(5) Uani 1 1 d . . .
C28 C 0.7180(3) 0.7442(3) 0.55297(16) 0.0263(7) Uani 1 1 d . . .
H28 H 0.7454 0.6997 0.5321 0.032 Uiso 1 1 calc R . .
C29 C 0.6161(4) 0.6806(4) 0.5745(2) 0.0568(14) Uani 1 1 d . . .
H29A H 0.6458 0.6433 0.6038 0.085 Uiso 1 1 d R . .
H29B H 0.5471 0.6357 0.5359 0.085 Uiso 1 1 d R . .
H29C H 0.5898 0.7217 0.5978 0.085 Uiso 1 1 d R . .
C30 C 0.8280(4) 0.8151(3) 0.61111(19) 0.0419(10) Uani 1 1 d . . .
H30A H 0.8044 0.8585 0.6343 0.063 Uiso 1 1 d R . .
H30B H 0.8923 0.8536 0.5954 0.063 Uiso 1 1 d R . .
H30C H 0.8583 0.7788 0.6411 0.063 Uiso 1 1 d R . .
C31 C 0.3564(2) 0.9097(2) 0.34766(14) 0.0158(5) Uani 1 1 d . . .
C32 C 0.3246(3) 0.8629(2) 0.39595(15) 0.0192(6) Uani 1 1 d . . .
H32 H 0.3788 0.8421 0.4240 0.023 Uiso 1 1 calc R . .
C33 C 0.2129(3) 0.8467(2) 0.40289(16) 0.0239(6) Uani 1 1 d . . .
H33 H 0.1905 0.8138 0.4353 0.029 Uiso 1 1 calc R . .
C34 C 0.1344(3) 0.8783(2) 0.36278(16) 0.0253(7) Uani 1 1 d . . .
H34 H 0.0581 0.8668 0.3674 0.030 Uiso 1 1 calc R . .
C35 C 0.1677(3) 0.9270(2) 0.31584(16) 0.0238(6) Uani 1 1 d . . .
H35 H 0.1146 0.9499 0.2890 0.029 Uiso 1 1 calc R . .
C36 C 0.2777(3) 0.9426(2) 0.30786(15) 0.0184(6) Uani 1 1 d . . .
H36 H 0.2996 0.9755 0.2754 0.022 Uiso 1 1 calc R . .
C37 C 0.6030(3) 1.0661(2) 0.36843(14) 0.0169(5) Uani 1 1 d . . .
C38 C 0.7156(3) 1.1092(2) 0.36027(16) 0.0222(6) Uani 1 1 d . . .
H38 H 0.7417 1.0712 0.3365 0.027 Uiso 1 1 calc R . .
C39 C 0.7891(3) 1.2074(2) 0.38690(16) 0.0254(7) Uani 1 1 d . . .
H39 H 0.8648 1.2368 0.3804 0.030 Uiso 1 1 calc R . .
C40 C 0.7533(3) 1.2634(2) 0.42291(16) 0.0260(7) Uani 1 1 d . . .
H40 H 0.8045 1.3305 0.4413 0.031 Uiso 1 1 calc R . .
C41 C 0.6427(3) 1.2210(2) 0.43200(17) 0.0264(7) Uani 1 1 d . . .
H41 H 0.6183 1.2591 0.4569 0.032 Uiso 1 1 calc R . .
C42 C 0.5667(3) 1.1222(2) 0.40460(16) 0.0221(6) Uani 1 1 d . . .
H42 H 0.4905 1.0934 0.4106 0.027 Uiso 1 1 calc R . .
C43 C 0.7302(3) 0.8957(2) 0.25478(15) 0.0176(6) Uani 1 1 d . . .
C44 C 0.8545(3) 0.9437(2) 0.26302(18) 0.0245(7) Uani 1 1 d . . .
H44 H 0.9090 0.9163 0.2818 0.029 Uiso 1 1 calc R . .
C45 C 0.8975(3) 1.0306(2) 0.2438(2) 0.0311(8) Uani 1 1 d . . .
H45 H 0.9817 1.0635 0.2501 0.037 Uiso 1 1 calc R . .
C46 C 0.8182(3) 1.0696(2) 0.2153(2) 0.0315(8) Uani 1 1 d . . .
C47 C 0.6947(3) 1.0208(2) 0.20739(17) 0.0256(7) Uani 1 1 d . . .
H47 H 0.6404 1.0479 0.1876 0.031 Uiso 1 1 calc R . .
C48 C 0.6480(3) 0.9338(2) 0.22748(14) 0.0172(5) Uani 1 1 d . . .
C49 C 0.8674(4) 1.1653(3) 0.1944(3) 0.0499(12) Uani 1 1 d . . .
H49 H 0.9535 1.2007 0.2254 0.060 Uiso 1 1 calc R . .
C50 C 0.8778(7) 1.1495(5) 0.1284(4) 0.089(2) Uani 1 1 d U . .
H50A H 0.7962 1.1139 0.0951 0.134 Uiso 1 1 d R . .
H50B H 0.9255 1.1116 0.1282 0.134 Uiso 1 1 d R . .
H50C H 0.9187 1.2125 0.1186 0.134 Uiso 1 1 d R . .
C51 C 0.8096(5) 1.2309(3) 0.2036(3) 0.0597(14) Uani 1 1 d . . .
H51A H 0.8520 1.2926 0.1928 0.089 Uiso 1 1 d R . .
H51B H 0.8147 1.2431 0.2495 0.089 Uiso 1 1 d R . .
H51C H 0.7239 1.2006 0.1748 0.089 Uiso 1 1 d R . .
C52 C 0.7993(3) 0.7725(2) 0.34816(15) 0.0223(6) Uani 1 1 d . . .
C53 C 0.8601(3) 0.8545(3) 0.39916(17) 0.0317(8) Uani 1 1 d . . .
H53 H 0.8473 0.9113 0.3941 0.038 Uiso 1 1 calc R . .
C54 C 0.9404(3) 0.8531(4) 0.45818(19) 0.0485(12) Uani 1 1 d . . .
H54 H 0.9819 0.9090 0.4934 0.058 Uiso 1 1 calc R . .
C55 C 0.9593(4) 0.7709(5) 0.4653(2) 0.0576(15) Uani 1 1 d . . .
H55 H 1.0144 0.7704 0.5054 0.069 Uiso 1 1 calc R . .
C56 C 0.8991(4) 0.6900(4) 0.4151(2) 0.0484(12) Uani 1 1 d . . .
H56 H 0.9133 0.6338 0.4203 0.058 Uiso 1 1 calc R . .
C57 C 0.8170(3) 0.6890(3) 0.3562(2) 0.0338(8) Uani 1 1 d . . .
H57 H 0.7736 0.6319 0.3220 0.041 Uiso 1 1 calc R . .
C58 C 0.6797(3) 0.6935(2) 0.19838(15) 0.0194(6) Uani 1 1 d . . .
C59 C 0.7814(3) 0.6783(2) 0.19834(17) 0.0245(7) Uani 1 1 d . . .
H59 H 0.8529 0.7044 0.2365 0.029 Uiso 1 1 calc R . .
C60 C 0.7783(3) 0.6247(3) 0.14210(18) 0.0301(8) Uani 1 1 d . . .
H60 H 0.8475 0.6139 0.1423 0.036 Uiso 1 1 calc R . .
C61 C 0.6753(3) 0.5872(3) 0.08598(19) 0.0339(8) Uani 1 1 d . . .
H61 H 0.6737 0.5503 0.0480 0.041 Uiso 1 1 calc R . .
C62 C 0.5743(3) 0.6036(3) 0.08540(17) 0.0308(8) Uani 1 1 d . . .
H62 H 0.5035 0.5785 0.0468 0.037 Uiso 1 1 calc R . .
C63 C 0.5771(3) 0.6566(2) 0.14121(16) 0.0235(6) Uani 1 1 d . . .
H63 H 0.5080 0.6681 0.1405 0.028 Uiso 1 1 calc R . .
C64 C 0.2934(3) 0.4992(2) 0.27459(14) 0.0172(5) Uani 1 1 d . . .
C65 C 0.2023(3) 0.4176(2) 0.28060(17) 0.0236(6) Uani 1 1 d . . .
H65 H 0.1714 0.3564 0.2513 0.028 Uiso 1 1 calc R . .
C66 C 0.1575(3) 0.4278(2) 0.33064(16) 0.0232(6) Uani 1 1 d . . .
H66 H 0.0950 0.3729 0.3357 0.028 Uiso 1 1 calc R . .
C67 C 0.2036(3) 0.5184(2) 0.37380(15) 0.0200(6) Uani 1 1 d . . .
C68 C 0.2961(3) 0.5988(2) 0.36661(15) 0.0195(6) Uani 1 1 d . . .
H68 H 0.3276 0.6598 0.3962 0.023 Uiso 1 1 calc R . .
C69 C 0.3432(3) 0.5914(2) 0.31670(15) 0.0173(5) Uani 1 1 d . . .
C70 C 0.1556(3) 0.5296(2) 0.42899(17) 0.0248(7) Uani 1 1 d . . .
H70 H 0.1807 0.6006 0.4446 0.030 Uiso 1 1 calc R . .
C71 C 0.2137(5) 0.4941(4) 0.4864(2) 0.0514(12) Uani 1 1 d . . .
H71A H 0.1874 0.5070 0.5229 0.077 Uiso 1 1 d R . .
H71B H 0.3026 0.5283 0.5003 0.077 Uiso 1 1 d R . .
H71C H 0.1886 0.4240 0.4730 0.077 Uiso 1 1 d R . .
C72 C 0.0166(4) 0.4788(3) 0.4067(2) 0.0444(10) Uani 1 1 d . . .
H72A H -0.0104 0.4082 0.3956 0.067 Uiso 1 1 d R . .
H72B H -0.0191 0.4999 0.3679 0.067 Uiso 1 1 d R . .
H72C H -0.0100 0.4957 0.4421 0.067 Uiso 1 1 d R . .
C73 C 0.2786(3) 0.4533(2) 0.12869(15) 0.0212(6) Uani 1 1 d . . .
C74 C 0.2537(3) 0.5028(3) 0.08020(16) 0.0249(7) Uani 1 1 d . . .
H74 H 0.2942 0.5718 0.0896 0.030 Uiso 1 1 calc R . .
C75 C 0.1694(3) 0.4516(3) 0.01752(17) 0.0340(8) Uani 1 1 d . . .
H75 H 0.1524 0.4857 -0.0157 0.041 Uiso 1 1 calc R . .
C76 C 0.1109(3) 0.3517(3) 0.00402(18) 0.0374(9) Uani 1 1 d . . .
H76 H 0.0535 0.3170 -0.0386 0.045 Uiso 1 1 calc R . .
C77 C 0.1349(3) 0.3018(3) 0.0517(2) 0.0394(9) Uani 1 1 d . . .
H77 H 0.0942 0.2328 0.0418 0.047 Uiso 1 1 calc R . .
C78 C 0.2190(3) 0.3520(3) 0.11489(18) 0.0304(8) Uani 1 1 d . . .
H78 H 0.2353 0.3175 0.1479 0.036 Uiso 1 1 calc R . .
C79 C 0.4932(3) 0.4601(2) 0.23968(15) 0.0194(6) Uani 1 1 d . . .
C80 C 0.5446(3) 0.4363(2) 0.19600(17) 0.0261(7) Uani 1 1 d . . .
H80 H 0.5204 0.4454 0.1525 0.031 Uiso 1 1 calc R . .
C81 C 0.6308(3) 0.3995(3) 0.21561(19) 0.0314(8) Uani 1 1 d . . .
H81 H 0.6656 0.3838 0.1855 0.038 Uiso 1 1 calc R . .
C82 C 0.6662(3) 0.3854(3) 0.2784(2) 0.0363(9) Uani 1 1 d . . .
H82 H 0.7250 0.3599 0.2916 0.044 Uiso 1 1 calc R . .
C83 C 0.6154(4) 0.4085(4) 0.3221(2) 0.0476(11) Uani 1 1 d . . .
H83 H 0.6391 0.3986 0.3654 0.057 Uiso 1 1 calc R . .
C84 C 0.5296(4) 0.4465(3) 0.30285(18) 0.0334(8) Uani 1 1 d . . .
H84 H 0.4959 0.4631 0.3333 0.040 Uiso 1 1 calc R . .
Cl1A Cl 0.4495(19) 0.1168(15) 0.2204(10) 0.0411(14) Uani 0.552(6) 1 d PD A 1
C1SA C 0.3601(6) 0.1816(5) 0.1977(4) 0.0352(12) Uani 0.552(6) 1 d PD A 1
H1SA H 0.3153 0.1604 0.1497 0.042 Uiso 0.552(6) 1 calc PR A 1
H1SB H 0.4144 0.2518 0.2078 0.042 Uiso 0.552(6) 1 calc PR A 1
Cl2A Cl 0.2546(5) 0.1641(7) 0.2385(3) 0.0516(11) Uani 0.552(6) 1 d PD A 1
Cl1B Cl 0.449(2) 0.1193(19) 0.2143(13) 0.0411(14) Uani 0.448(6) 1 d PD A 2
C1SB C 0.3943(7) 0.1944(6) 0.2487(5) 0.0352(12) Uani 0.448(6) 1 d PD A 2
H1SC H 0.4234 0.2027 0.2971 0.042 Uiso 0.448(6) 1 calc PR A 2
H1SD H 0.4281 0.2594 0.2390 0.042 Uiso 0.448(6) 1 calc PR A 2
Cl2B Cl 0.2338(6) 0.1464(8) 0.2184(4) 0.0516(11) Uani 0.448(6) 1 d PD A 2

loop_
_atom_site_aniso_label
_atom_site_aniso_U_11
_atom_site_aniso_U_22
_atom_site_aniso_U_33
_atom_site_aniso_U_23
_atom_site_aniso_U_13
_atom_site_aniso_U_12
Pt1 0.01316(5) 0.01732(6) 0.01242(5) 0.00221(4) 0.00439(4) 0.00629(4)
Pt2 0.01324(5) 0.01394(5) 0.01291(5) 0.00067(4) 0.00541(4) 0.00498(4)
As1 0.01403(13) 0.02001(14) 0.01353(13) 0.00114(11) 0.00331(10) 0.00577(11)
As2 0.01261(12) 0.01502(13) 0.01291(13) 0.00071(10) 0.00349(10) 0.00552(10)
As3 0.01286(12) 0.01578(13) 0.01511(14) 0.00163(10) 0.00555(10) 0.00564(10)
As4 0.01579(13) 0.01603(14) 0.01386(13) 0.00030(10) 0.00597(10) 0.00587(11)
C1 0.0216(14) 0.0267(16) 0.0123(13) 0.0009(11) 0.0044(11) 0.0105(12)
C2 0.0239(16) 0.0344(19) 0.0178(16) 0.0005(13) 0.0045(12) 0.0071(14)
C3 0.0341(18) 0.040(2) 0.0133(15) 0.0001(13) 0.0077(13) 0.0122(16)
C4 0.0354(18) 0.0319(18) 0.0201(16) 0.0045(13) 0.0157(14) 0.0146(15)
C5 0.0253(16) 0.0302(17) 0.0223(16) 0.0052(13) 0.0108(13) 0.0128(14)
C6 0.0254(15) 0.0256(16) 0.0119(13) 0.0020(11) 0.0059(11) 0.0130(13)
C7 0.041(2) 0.047(2) 0.0201(17) 0.0050(15) 0.0178(15) 0.0156(18)
C8 0.110(5) 0.054(3) 0.056(3) 0.008(3) 0.065(3) 0.011(3)
C9 0.102(5) 0.158(7) 0.067(4) 0.060(4) 0.067(4) 0.099(5)
C10 0.0208(14) 0.0225(15) 0.0179(15) -0.0008(12) 0.0003(11) 0.0092(12)
C11 0.0222(16) 0.0362(19) 0.0226(17) -0.0023(14) 0.0010(13) 0.0146(14)
C12 0.038(2) 0.059(3) 0.028(2) -0.0027(18) 0.0002(16) 0.033(2)
C13 0.073(3) 0.060(3) 0.026(2) 0.0008(19) -0.001(2) 0.053(3)
C14 0.069(3) 0.039(2) 0.029(2) 0.0120(17) 0.008(2) 0.032(2)
C15 0.0370(19) 0.0313(19) 0.0265(18) 0.0086(15) 0.0065(15) 0.0155(16)
C16 0.0146(13) 0.0199(14) 0.0185(14) 0.0034(11) 0.0039(11) 0.0057(11)
C17 0.0207(15) 0.0276(17) 0.0256(17) -0.0011(13) 0.0031(12) 0.0116(13)
C18 0.0252(17) 0.0204(16) 0.044(2) -0.0011(15) 0.0052(15) 0.0070(13)
C19 0.0256(17) 0.0258(18) 0.045(2) 0.0127(16) 0.0115(16) 0.0047(14)
C20 0.0323(18) 0.0329(19) 0.0245(17) 0.0103(14) 0.0099(14) 0.0091(15)
C21 0.0250(16) 0.0253(16) 0.0188(15) 0.0025(12) 0.0036(12) 0.0052(13)
C22 0.0181(13) 0.0200(14) 0.0130(13) 0.0029(11) 0.0050(10) 0.0108(11)
C23 0.0245(15) 0.0206(15) 0.0158(14) -0.0005(11) 0.0039(11) 0.0118(12)
C24 0.0282(16) 0.0259(16) 0.0140(14) -0.0004(12) 0.0034(12) 0.0129(13)
C25 0.0192(14) 0.0268(16) 0.0172(14) 0.0055(12) 0.0066(11) 0.0127(12)
C26 0.0189(14) 0.0208(14) 0.0172(14) 0.0024(11) 0.0066(11) 0.0093(11)
C27 0.0152(12) 0.0167(13) 0.0139(13) 0.0003(10) 0.0061(10) 0.0068(10)
C28 0.0307(17) 0.0309(17) 0.0198(16) 0.0077(13) 0.0044(13) 0.0186(14)
C29 0.039(2) 0.084(4) 0.053(3) 0.048(3) 0.016(2) 0.025(2)
C30 0.051(2) 0.041(2) 0.0241(19) 0.0057(16) -0.0056(17) 0.0239(19)
C31 0.0124(12) 0.0169(13) 0.0145(13) -0.0022(10) 0.0036(10) 0.0044(10)
C32 0.0186(14) 0.0198(14) 0.0167(14) 0.0021(11) 0.0052(11) 0.0067(11)
C33 0.0205(15) 0.0276(16) 0.0211(15) 0.0030(12) 0.0107(12) 0.0056(12)
C34 0.0147(14) 0.0327(18) 0.0250(16) -0.0017(13) 0.0074(12) 0.0080(13)
C35 0.0182(14) 0.0274(16) 0.0233(16) 0.0011(13) 0.0039(12) 0.0105(13)
C36 0.0181(13) 0.0191(14) 0.0174(14) 0.0028(11) 0.0066(11) 0.0073(11)
C37 0.0147(13) 0.0146(13) 0.0159(13) 0.0012(10) 0.0006(10) 0.0047(10)
C38 0.0193(14) 0.0204(15) 0.0230(16) -0.0011(12) 0.0064(12) 0.0066(12)
C39 0.0190(15) 0.0236(16) 0.0235(16) 0.0029(13) 0.0041(12) 0.0017(12)
C40 0.0249(16) 0.0181(15) 0.0244(17) 0.0002(12) 0.0012(13) 0.0046(12)
C41 0.0287(16) 0.0190(15) 0.0261(17) -0.0037(12) 0.0023(13) 0.0119(13)
C42 0.0210(14) 0.0210(15) 0.0237(16) 0.0011(12) 0.0063(12) 0.0102(12)
C43 0.0173(13) 0.0151(13) 0.0183(14) 0.0019(11) 0.0070(11) 0.0046(11)
C44 0.0151(14) 0.0214(15) 0.0362(19) 0.0052(13) 0.0107(13) 0.0059(12)
C45 0.0209(16) 0.0244(17) 0.048(2) 0.0067(15) 0.0190(15) 0.0047(13)
C46 0.0318(18) 0.0203(16) 0.050(2) 0.0127(15) 0.0250(17) 0.0098(14)
C47 0.0261(16) 0.0245(16) 0.0332(18) 0.0101(14) 0.0170(14) 0.0124(13)
C48 0.0152(13) 0.0191(14) 0.0165(14) 0.0006(11) 0.0081(11) 0.0054(11)
C49 0.043(2) 0.036(2) 0.084(4) 0.031(2) 0.038(2) 0.0149(19)
C50 0.154(6) 0.071(4) 0.115(5) 0.066(4) 0.101(4) 0.072(4)
C51 0.094(4) 0.029(2) 0.074(4) 0.020(2) 0.046(3) 0.030(2)
C52 0.0160(13) 0.0355(18) 0.0178(15) 0.0086(13) 0.0065(11) 0.0124(13)
C53 0.0213(16) 0.049(2) 0.0202(16) -0.0009(15) 0.0061(13) 0.0130(15)
C54 0.0224(18) 0.090(4) 0.0212(19) 0.001(2) 0.0045(14) 0.017(2)
C55 0.032(2) 0.125(5) 0.031(2) 0.038(3) 0.0136(18) 0.043(3)
C56 0.041(2) 0.080(3) 0.051(3) 0.045(3) 0.027(2) 0.039(2)
C57 0.0255(17) 0.044(2) 0.045(2) 0.0247(18) 0.0177(16) 0.0210(16)
C58 0.0204(14) 0.0188(14) 0.0206(15) 0.0016(11) 0.0119(12) 0.0071(11)
C59 0.0209(15) 0.0252(16) 0.0266(17) 0.0009(13) 0.0121(13) 0.0071(13)
C60 0.0260(16) 0.0326(18) 0.0343(19) -0.0011(15) 0.0177(14) 0.0118(14)
C61 0.0318(18) 0.0346(19) 0.0309(19) -0.0068(15) 0.0176(15) 0.0080(15)
C62 0.0263(17) 0.0350(19) 0.0217(17) -0.0044(14) 0.0078(13) 0.0062(14)
C63 0.0213(15) 0.0262(16) 0.0220(16) 0.0048(13) 0.0092(12) 0.0079(13)
C64 0.0166(13) 0.0176(14) 0.0170(14) 0.0003(11) 0.0084(11) 0.0059(11)
C65 0.0248(15) 0.0186(15) 0.0272(17) 0.0020(12) 0.0120(13) 0.0076(12)
C66 0.0258(15) 0.0185(15) 0.0283(17) 0.0075(12) 0.0157(13) 0.0074(12)
C67 0.0214(14) 0.0207(14) 0.0224(15) 0.0044(12) 0.0130(12) 0.0098(12)
C68 0.0211(14) 0.0176(14) 0.0210(15) 0.0013(11) 0.0094(11) 0.0085(11)
C69 0.0157(13) 0.0180(14) 0.0174(14) 0.0022(11) 0.0058(11) 0.0069(11)
C70 0.0336(17) 0.0196(15) 0.0281(17) 0.0068(13) 0.0215(14) 0.0102(13)
C71 0.083(3) 0.078(3) 0.035(2) 0.031(2) 0.041(2) 0.059(3)
C72 0.038(2) 0.050(3) 0.050(3) 0.006(2) 0.032(2) 0.0125(19)
C73 0.0176(14) 0.0250(15) 0.0171(14) -0.0052(12) 0.0065(11) 0.0070(12)
C74 0.0194(15) 0.0325(18) 0.0202(16) 0.0000(13) 0.0051(12) 0.0111(13)
C75 0.0247(17) 0.056(2) 0.0193(16) 0.0006(16) 0.0043(13) 0.0189(17)
C76 0.0223(17) 0.056(3) 0.0221(18) -0.0116(17) 0.0033(13) 0.0122(17)
C77 0.0284(18) 0.0301(19) 0.040(2) -0.0148(16) 0.0066(16) 0.0014(15)
C78 0.0274(17) 0.0257(17) 0.0298(18) -0.0058(14) 0.0094(14) 0.0059(14)
C79 0.0202(14) 0.0171(14) 0.0201(15) -0.0001(11) 0.0062(11) 0.0087(11)
C80 0.0253(16) 0.0317(18) 0.0253(17) 0.0042(13) 0.0099(13) 0.0161(14)
C81 0.0291(17) 0.0322(19) 0.040(2) 0.0034(15) 0.0169(15) 0.0175(15)
C82 0.0310(19) 0.036(2) 0.044(2) 0.0060(17) 0.0057(16) 0.0234(16)
C83 0.060(3) 0.066(3) 0.036(2) 0.023(2) 0.013(2) 0.047(3)
C84 0.045(2) 0.046(2) 0.0248(18) 0.0121(16) 0.0158(16) 0.0312(18)
Cl1A 0.0439(5) 0.0440(10) 0.046(3) 0.0181(17) 0.0216(15) 0.0230(6)
C1SA 0.036(3) 0.034(3) 0.037(3) 0.007(2) 0.013(2) 0.015(2)
Cl2A 0.0553(17) 0.057(3) 0.063(4) 0.023(3) 0.037(2) 0.0308(19)
Cl1B 0.0439(5) 0.0440(10) 0.046(3) 0.0181(17) 0.0216(15) 0.0230(6)
C1SB 0.036(3) 0.034(3) 0.037(3) 0.007(2) 0.013(2) 0.015(2)
Cl2B 0.0553(17) 0.057(3) 0.063(4) 0.023(3) 0.037(2) 0.0308(19)

loop_
_atom_type_symbol
_atom_type_description
_atom_type_scat_dispersion_real
_atom_type_scat_dispersion_imag
_atom_type_scat_source
C C 0.0033 0.0016 'International Tables Vol C Tables 4.2.6.8 and 6.1.1.4'
H H 0.0000 0.0000 'International Tables Vol C Tables 4.2.6.8 and 6.1.1.4'
As As 0.0499 2.0058 'International Tables Vol C Tables 4.2.6.8 and 6.1.1.4'
Pt Pt -1.7033 8.3905 'International Tables Vol C Tables 4.2.6.8 and 6.1.1.4'
Cl Cl 0.1484 0.1585 'International Tables Vol C Tables 4.2.6.8 and 6.1.1.4'

loop_
_geom_angle_atom_site_label_1
_geom_angle_atom_site_label_2
_geom_angle_atom_site_label_3
_geom_angle
C48 Pt1 C6 91.89(12)
C48 Pt1 As2 93.49(8)
C6 Pt1 As2 174.42(9)
C48 Pt1 As1 161.18(8)
C6 Pt1 As1 69.71(9)
As2 Pt1 As1 104.824(10)
C27 Pt2 C69 92.73(12)
C27 Pt2 As3 89.32(8)
C69 Pt2 As3 165.26(8)
C27 Pt2 As4 153.99(8)
C69 Pt2 As4 69.92(8)
As3 Pt2 As4 102.786(10)
C1 As1 C16 113.92(13)
C1 As1 C10 102.38(13)
C16 As1 C10 102.61(13)
C1 As1 Pt1 80.01(9)
C16 As1 Pt1 128.97(9)
C10 As1 Pt1 122.83(9)
C22 As2 C31 101.14(12)
C22 As2 C37 100.99(12)
C31 As2 C37 100.70(12)
C22 As2 Pt1 120.89(8)
C31 As2 Pt1 112.94(8)
C37 As2 Pt1 117.16(9)
C43 As3 C52 104.18(13)
C43 As3 C58 99.61(13)
C52 As3 C58 104.71(13)
C43 As3 Pt2 127.11(9)
C52 As3 Pt2 105.89(9)
C58 As3 Pt2 113.21(9)
C64 As4 C73 108.37(13)
C64 As4 C79 105.78(13)
C73 As4 C79 102.76(13)
C64 As4 Pt2 79.37(9)
C73 As4 Pt2 143.89(10)
C79 As4 Pt2 108.96(9)
C2 C1 C6 122.9(3)
C2 C1 As1 136.1(2)
C6 C1 As1 100.4(2)
C1 C2 C3 117.8(3)
C1 C2 H2 121.1
C3 C2 H2 121.1
C4 C3 C2 121.5(3)
C4 C3 H3 119.3
C2 C3 H3 119.3
C3 C4 C5 119.4(3)
C3 C4 C7 119.6(3)
C5 C4 C7 120.9(3)
C4 C5 C6 120.9(3)
C4 C5 H5 119.5
C6 C5 H5 119.5
C5 C6 C1 117.5(3)
C5 C6 Pt1 133.1(2)
C1 C6 Pt1 109.4(2)
C8 C7 C9 112.1(5)
C8 C7 C4 111.0(3)
C9 C7 C4 112.6(3)
C8 C7 H7 106.9
C9 C7 H7 106.9
C4 C7 H7 106.9
C7 C8 H8A 109.5
C7 C8 H8B 109.5
H8A C8 H8B 109.5
C7 C8 H8C 109.5
H8A C8 H8C 109.5
H8B C8 H8C 109.5
C7 C9 H9A 109.5
C7 C9 H9B 109.5
H9A C9 H9B 109.5
C7 C9 H9C 109.5
H9A C9 H9C 109.5
H9B C9 H9C 109.5
C15 C10 C11 119.8(3)
C15 C10 As1 118.2(3)
C11 C10 As1 121.9(3)
C10 C11 C12 119.6(4)
C10 C11 H11 120.2
C12 C11 H11 120.2
C13 C12 C11 120.0(4)
C13 C12 H12 120.0
C11 C12 H12 120.0
C12 C13 C14 120.8(4)
C12 C13 H13 119.6
C14 C13 H13 119.6
C13 C14 C15 119.8(4)
C13 C14 H14 120.1
C15 C14 H14 120.1
C10 C15 C14 119.9(4)
C10 C15 H15 120.1
C14 C15 H15 120.1
C17 C16 C21 119.8(3)
C17 C16 As1 122.8(2)
C21 C16 As1 117.3(2)
C16 C17 C18 120.0(3)
C16 C17 H17 120.0
C18 C17 H17 120.0
C19 C18 C17 119.8(3)
C19 C18 H18 120.1
C17 C18 H18 120.1
C18 C19 C20 120.2(3)
C18 C19 H19 119.9
C20 C19 H19 119.9
C21 C20 C19 119.9(3)
C21 C20 H20 120.0
C19 C20 H20 120.0
C20 C21 C16 120.2(3)
C20 C21 H21 119.9
C16 C21 H21 119.9
C23 C22 C27 120.5(3)
C23 C22 As2 119.6(2)
C27 C22 As2 119.7(2)
C24 C23 C22 120.7(3)
C24 C23 H23 119.6
C22 C23 H23 119.6
C23 C24 C25 120.0(3)
C23 C24 H24 120.0
C25 C24 H24 120.0
C26 C25 C24 118.3(3)
C26 C25 C28 118.9(3)
C24 C25 C28 122.8(3)
C25 C26 C27 123.2(3)
C25 C26 H26 118.4
C27 C26 H26 118.4
C26 C27 C22 117.1(3)
C26 C27 Pt2 116.0(2)
C22 C27 Pt2 126.8(2)
C30 C28 C29 111.8(3)
C30 C28 C25 113.9(3)
C29 C28 C25 110.8(3)
C30 C28 H28 106.6
C29 C28 H28 106.6
C25 C28 H28 106.6
C28 C29 H29A 109.5
C28 C29 H29B 109.5
H29A C29 H29B 109.5
C28 C29 H29C 109.5
H29A C29 H29C 109.5
H29B C29 H29C 109.5
C28 C30 H30A 109.5
C28 C30 H30B 109.5
H30A C30 H30B 109.5
C28 C30 H30C 109.5
H30A C30 H30C 109.5
H30B C30 H30C 109.5
C32 C31 C36 119.7(3)
C32 C31 As2 122.3(2)
C36 C31 As2 117.9(2)
C31 C32 C33 119.8(3)
C31 C32 H32 120.1
C33 C32 H32 120.1
C34 C33 C32 120.3(3)
C34 C33 H33 119.8
C32 C33 H33 119.8
C33 C34 C35 119.7(3)
C33 C34 H34 120.1
C35 C34 H34 120.1
C36 C35 C34 120.6(3)
C36 C35 H35 119.7
C34 C35 H35 119.7
C35 C36 C31 119.8(3)
C35 C36 H36 120.1
C31 C36 H36 120.1
C42 C37 C38 119.5(3)
C42 C37 As2 122.6(2)
C38 C37 As2 117.9(2)
C39 C38 C37 119.9(3)
C39 C38 H38 120.1
C37 C38 H38 120.1
C38 C39 C40 120.7(3)
C38 C39 H39 119.7
C40 C39 H39 119.7
C41 C40 C39 119.8(3)
C41 C40 H40 120.1
C39 C40 H40 120.1
C40 C41 C42 120.1(3)
C40 C41 H41 119.9
C42 C41 H41 119.9
C37 C42 C41 119.9(3)
C37 C42 H42 120.0
C41 C42 H42 120.0
C48 C43 C44 121.4(3)
C48 C43 As3 118.9(2)
C44 C43 As3 119.2(2)
C45 C44 C43 120.1(3)
C45 C44 H44 119.9
C43 C44 H44 119.9
C46 C45 C44 120.0(3)
C46 C45 H45 120.0
C44 C45 H45 120.0
C45 C46 C47 119.0(3)
C45 C46 C49 119.2(3)
C47 C46 C49 121.8(3)
C48 C47 C46 122.7(3)
C48 C47 H47 118.6
C46 C47 H47 118.6
C43 C48 C47 116.6(3)
C43 C48 Pt1 123.0(2)
C47 C48 Pt1 120.4(2)
C51 C49 C50 114.8(4)
C51 C49 C46 115.3(4)
C50 C49 C46 111.4(4)
C51 C49 H49 104.6
C50 C49 H49 104.6
C46 C49 H49 104.6
C49 C50 H50A 109.5
C49 C50 H50B 109.5
H50A C50 H50B 109.5
C49 C50 H50C 109.5
H50A C50 H50C 109.5
H50B C50 H50C 109.5
C49 C51 H51A 109.5
C49 C51 H51B 109.5
H51A C51 H51B 109.5
C49 C51 H51C 109.5
H51A C51 H51C 109.5
H51B C51 H51C 109.5
C53 C52 C57 119.9(3)
C53 C52 As3 119.4(3)
C57 C52 As3 119.8(3)
C52 C53 C54 119.7(4)
C52 C53 H53 120.2
C54 C53 H53 120.2
C55 C54 C53 120.1(4)
C55 C54 H54 119.9
C53 C54 H54 119.9
C56 C55 C54 120.2(4)
C56 C55 H55 119.9
C54 C55 H55 119.9
C55 C56 C57 120.8(4)
C55 C56 H56 119.6
C57 C56 H56 119.6
C52 C57 C56 119.3(4)
C52 C57 H57 120.3
C56 C57 H57 120.3
C59 C58 C63 119.0(3)
C59 C58 As3 125.2(2)
C63 C58 As3 115.7(2)
C58 C59 C60 119.8(3)
C58 C59 H59 120.1
C60 C59 H59 120.1
C61 C60 C59 120.7(3)
C61 C60 H60 119.7
C59 C60 H60 119.7
C60 C61 C62 119.7(3)
C60 C61 H61 120.1
C62 C61 H61 120.1
C63 C62 C61 119.7(3)
C63 C62 H62 120.1
C61 C62 H62 120.1
C62 C63 C58 121.0(3)
C62 C63 H63 119.5
C58 C63 H63 119.5
C65 C64 C69 123.4(3)
C65 C64 As4 135.2(2)
C69 C64 As4 101.3(2)
C64 C65 C66 118.2(3)
C64 C65 H65 120.9
C66 C65 H65 120.9
C65 C66 C67 120.6(3)
C65 C66 H66 119.7
C67 C66 H66 119.7
C68 C67 C66 119.6(3)
C68 C67 C70 119.6(3)
C66 C67 C70 120.8(3)
C67 C68 C69 121.4(3)
C67 C68 H68 119.3
C69 C68 H68 119.3
C68 C69 C64 116.8(3)
C68 C69 Pt2 133.8(2)
C64 C69 Pt2 109.3(2)
C71 C70 C67 110.4(3)
C71 C70 C72 110.9(3)
C67 C70 C72 112.9(3)
C71 C70 H70 107.5
C67 C70 H70 107.5
C72 C70 H70 107.5
C70 C71 H71A 109.5
C70 C71 H71B 109.5
H71A C71 H71B 109.5
C70 C71 H71C 109.5
H71A C71 H71C 109.5
H71B C71 H71C 109.5
C70 C72 H72A 109.5
C70 C72 H72B 109.5
H72A C72 H72B 109.5
C70 C72 H72C 109.5
H72A C72 H72C 109.5
H72B C72 H72C 109.5
C74 C73 C78 119.9(3)
C74 C73 As4 119.9(2)
C78 C73 As4 120.0(3)
C73 C74 C75 120.2(3)
C73 C74 H74 119.9
C75 C74 H74 119.9
C76 C75 C74 119.8(4)
C76 C75 H75 120.1
C74 C75 H75 120.1
C77 C76 C75 120.5(3)
C77 C76 H76 119.7
C75 C76 H76 119.7
C76 C77 C78 120.5(4)
C76 C77 H77 119.8
C78 C77 H77 119.8
C73 C78 C77 119.1(4)
C73 C78 H78 120.4
C77 C78 H78 120.4
C84 C79 C80 119.0(3)
C84 C79 As4 119.2(2)
C80 C79 As4 121.4(2)
C81 C80 C79 120.4(3)
C81 C80 H80 119.8
C79 C80 H80 119.8
C82 C81 C80 120.5(3)
C82 C81 H81 119.8
C80 C81 H81 119.8
C81 C82 C83 119.5(3)
C81 C82 H82 120.2
C83 C82 H82 120.2
C82 C83 C84 120.2(4)
C82 C83 H83 119.9
C84 C83 H83 119.9
C79 C84 C83 120.4(3)
C79 C84 H84 119.8
C83 C84 H84 119.8
Cl1A C1SA Cl2A 112.7(10)
Cl1A C1SA H1SA 109.1
Cl2A C1SA H1SA 109.1
Cl1A C1SA H1SB 109.1
Cl2A C1SA H1SB 109.1
H1SA C1SA H1SB 107.8
Cl2B C1SB Cl1B 112.5(11)
Cl2B C1SB H1SC 109.1
Cl1B C1SB H1SC 109.1
Cl2B C1SB H1SD 109.1
Cl1B C1SB H1SD 109.1
H1SC C1SB H1SD 107.8

loop_
_geom_bond_atom_site_label_1
_geom_bond_atom_site_label_2
_geom_bond_distance
Pt1 C48 2.027(3)
Pt1 C6 2.039(3)
Pt1 As2 2.4380(3)
Pt1 As1 2.4455(3)
Pt2 C27 2.027(3)
Pt2 C69 2.034(3)
Pt2 As3 2.4236(3)
Pt2 As4 2.4578(3)
As1 C1 1.927(3)
As1 C16 1.934(3)
As1 C10 1.950(3)
As2 C22 1.931(3)
As2 C31 1.943(3)
As2 C37 1.949(3)
As3 C43 1.934(3)
As3 C52 1.941(3)
As3 C58 1.947(3)
As4 C64 1.925(3)
As4 C73 1.940(3)
As4 C79 1.941(3)
C1 C2 1.391(4)
C1 C6 1.410(4)
C2 C3 1.398(5)
C2 H2 0.9500
C3 C4 1.398(5)
C3 H3 0.9500
C4 C5 1.399(5)
C4 C7 1.525(5)
C5 C6 1.406(4)
C5 H5 0.9500
C7 C8 1.511(6)
C7 C9 1.519(6)
C7 H7 1.0000
C8 H8A 0.9800
C8 H8B 0.9800
C8 H8C 0.9800
C9 H9A 0.9800
C9 H9B 0.9800
C9 H9C 0.9800
C10 C15 1.387(5)
C10 C11 1.391(5)
C11 C12 1.401(5)
C11 H11 0.9500
C12 C13 1.366(7)
C12 H12 0.9500
C13 C14 1.381(7)
C13 H13 0.9500
C14 C15 1.392(5)
C14 H14 0.9500
C15 H15 0.9500
C16 C17 1.383(4)
C16 C21 1.396(4)
C17 C18 1.398(5)
C17 H17 0.9500
C18 C19 1.386(6)
C18 H18 0.9500
C19 C20 1.388(5)
C19 H19 0.9500
C20 C21 1.384(5)
C20 H20 0.9500
C21 H21 0.9500
C22 C23 1.402(4)
C22 C27 1.404(4)
C23 C24 1.383(4)
C23 H23 0.9500
C24 C25 1.401(4)
C24 H24 0.9500
C25 C26 1.390(4)
C25 C28 1.526(4)
C26 C27 1.399(4)
C26 H26 0.9500
C28 C30 1.519(5)
C28 C29 1.520(5)
C28 H28 1.0000
C29 H29A 0.9800
C29 H29B 0.9800
C29 H29C 0.9800
C30 H30A 0.9800
C30 H30B 0.9800
C30 H30C 0.9800
C31 C32 1.395(4)
C31 C36 1.397(4)
C32 C33 1.396(4)
C32 H32 0.9500
C33 C34 1.386(5)
C33 H33 0.9500
C34 C35 1.389(5)
C34 H34 0.9500
C35 C36 1.387(4)
C35 H35 0.9500
C36 H36 0.9500
C37 C42 1.397(4)
C37 C38 1.398(4)
C38 C39 1.386(4)
C38 H38 0.9500
C39 C40 1.389(5)
C39 H39 0.9500
C40 C41 1.384(5)
C40 H40 0.9500
C41 C42 1.399(4)
C41 H41 0.9500
C42 H42 0.9500
C43 C48 1.391(4)
C43 C44 1.408(4)
C44 C45 1.384(5)
C44 H44 0.9500
C45 C46 1.380(5)
C45 H45 0.9500
C46 C47 1.402(5)
C46 C49 1.523(5)
C47 C48 1.400(4)
C47 H47 0.9500
C49 C51 1.476(6)
C49 C50 1.490(8)
C49 H49 1.0000
C50 H50A 0.9800
C50 H50B 0.9800
C50 H50C 0.9800
C51 H51A 0.9800
C51 H51B 0.9800
C51 H51C 0.9800
C52 C53 1.385(5)
C52 C57 1.391(5)
C53 C54 1.399(5)
C53 H53 0.9500
C54 C55 1.374(7)
C54 H54 0.9500
C55 C56 1.366(7)
C55 H55 0.9500
C56 C57 1.393(5)
C56 H56 0.9500
C57 H57 0.9500
C58 C59 1.392(4)
C58 C63 1.394(4)
C59 C60 1.393(5)
C59 H59 0.9500
C60 C61 1.382(5)
C60 H60 0.9500
C61 C62 1.390(5)
C61 H61 0.9500
C62 C63 1.384(5)
C62 H62 0.9500
C63 H63 0.9500
C64 C65 1.388(4)
C64 C69 1.406(4)
C65 C66 1.391(4)
C65 H65 0.9500
C66 C67 1.405(4)
C66 H66 0.9500
C67 C68 1.398(4)
C67 C70 1.521(4)
C68 C69 1.400(4)
C68 H68 0.9500
C70 C71 1.514(5)
C70 C72 1.529(5)
C70 H70 1.0000
C71 H71A 0.9800
C71 H71B 0.9800
C71 H71C 0.9800
C72 H72A 0.9800
C72 H72B 0.9800
C72 H72C 0.9800
C73 C74 1.386(5)
C73 C78 1.395(5)
C74 C75 1.397(5)
C74 H74 0.9500
C75 C76 1.376(6)
C75 H75 0.9500
C76 C77 1.375(6)
C76 H76 0.9500
C77 C78 1.402(5)
C77 H77 0.9500
C78 H78 0.9500
C79 C84 1.383(5)
C79 C80 1.391(4)
C80 C81 1.388(5)
C80 H80 0.9500
C81 C82 1.378(6)
C81 H81 0.9500
C82 C83 1.383(6)
C82 H82 0.9500
C83 C84 1.395(5)
C83 H83 0.9500
C84 H84 0.9500
Cl1A C1SA 1.763(6)
C1SA Cl2A 1.763(5)
C1SA H1SA 0.9900
C1SA H1SB 0.9900
Cl1B C1SB 1.763(5)
C1SB Cl2B 1.763(5)
C1SB H1SC 0.9900
C1SB H1SD 0.9900

loop_
_geom_torsion_atom_site_label_1
_geom_torsion_atom_site_label_2
_geom_torsion_atom_site_label_3
_geom_torsion_atom_site_label_4
_geom_torsion
C48 Pt1 As1 C1 16.3(3)
C6 Pt1 As1 C1 3.86(14)
As2 Pt1 As1 C1 -177.31(10)
C48 Pt1 As1 C16 129.1(3)
C6 Pt1 As1 C16 116.63(15)
As2 Pt1 As1 C16 -64.54(12)
C48 Pt1 As1 C10 -82.1(3)
C6 Pt1 As1 C10 -94.51(15)
As2 Pt1 As1 C10 84.33(12)
C48 Pt1 As2 C22 -72.58(13)
As1 Pt1 As2 C22 111.78(10)
C48 Pt1 As2 C31 167.58(13)
As1 Pt1 As2 C31 -8.06(10)
C48 Pt1 As2 C37 51.24(13)
As1 Pt1 As2 C37 -124.40(9)
C27 Pt2 As3 C43 -73.06(14)
C69 Pt2 As3 C43 -171.2(3)
As4 Pt2 As3 C43 130.16(11)
C27 Pt2 As3 C52 49.26(13)
C69 Pt2 As3 C52 -48.9(3)
As4 Pt2 As3 C52 -107.51(10)
C27 Pt2 As3 C58 163.42(13)
C69 Pt2 As3 C58 65.2(3)
As4 Pt2 As3 C58 6.65(10)
C27 Pt2 As4 C64 48.8(2)
C69 Pt2 As4 C64 -1.85(12)
As3 Pt2 As4 C64 164.78(9)
C27 Pt2 As4 C73 155.5(2)
C69 Pt2 As4 C73 104.82(17)
As3 Pt2 As4 C73 -88.55(15)
C27 Pt2 As4 C79 -54.3(2)
C69 Pt2 As4 C79 -105.03(13)
As3 Pt2 As4 C79 61.60(10)
C16 As1 C1 C2 55.6(4)
C10 As1 C1 C2 -54.4(4)
Pt1 As1 C1 C2 -176.0(4)
C16 As1 C1 C6 -133.7(2)
C10 As1 C1 C6 116.3(2)
Pt1 As1 C1 C6 -5.32(19)
C6 C1 C2 C3 0.3(5)
As1 C1 C2 C3 169.4(3)
C1 C2 C3 C4 -1.7(6)
C2 C3 C4 C5 2.0(6)
C2 C3 C4 C7 -175.1(3)
C3 C4 C5 C6 -1.0(5)
C7 C4 C5 C6 176.1(3)
C4 C5 C6 C1 -0.3(5)
C4 C5 C6 Pt1 -178.1(3)
C2 C1 C6 C5 0.7(5)
As1 C1 C6 C5 -171.6(2)
C2 C1 C6 Pt1 179.0(3)
As1 C1 C6 Pt1 6.7(2)
C48 Pt1 C6 C5 -3.6(3)
As1 Pt1 C6 C5 172.5(3)
C48 Pt1 C6 C1 178.5(2)
As1 Pt1 C6 C1 -5.51(19)
C3 C4 C7 C8 115.9(5)
C5 C4 C7 C8 -61.2(5)
C3 C4 C7 C9 -117.4(5)
C5 C4 C7 C9 65.4(5)
C1 As1 C10 C15 -36.8(3)
C16 As1 C10 C15 -155.1(3)
Pt1 As1 C10 C15 49.2(3)
C1 As1 C10 C11 143.1(3)
C16 As1 C10 C11 24.8(3)
Pt1 As1 C10 C11 -130.9(2)
C15 C10 C11 C12 0.2(5)
As1 C10 C11 C12 -179.7(3)
C10 C11 C12 C13 0.0(6)
C11 C12 C13 C14 -0.7(6)
C12 C13 C14 C15 1.1(6)
C11 C10 C15 C14 0.1(5)
As1 C10 C15 C14 -179.9(3)
C13 C14 C15 C10 -0.8(6)
C1 As1 C16 C17 -11.5(3)
C10 As1 C16 C17 98.4(3)
Pt1 As1 C16 C17 -108.0(2)
C1 As1 C16 C21 167.1(2)
C10 As1 C16 C21 -83.1(3)
Pt1 As1 C16 C21 70.5(3)
C21 C16 C17 C18 -0.8(5)
As1 C16 C17 C18 177.7(2)
C16 C17 C18 C19 2.1(5)
C17 C18 C19 C20 -1.4(5)
C18 C19 C20 C21 -0.4(5)
C19 C20 C21 C16 1.7(5)
C17 C16 C21 C20 -1.0(5)
As1 C16 C21 C20 -179.6(3)
C31 As2 C22 C23 -79.8(3)
C37 As2 C22 C23 23.6(3)
Pt1 As2 C22 C23 154.7(2)
C31 As2 C22 C27 94.9(2)
C37 As2 C22 C27 -161.8(2)
Pt1 As2 C22 C27 -30.6(3)
C27 C22 C23 C24 0.8(5)
As2 C22 C23 C24 175.4(2)
C22 C23 C24 C25 -1.2(5)
C23 C24 C25 C26 0.2(5)
C23 C24 C25 C28 -179.6(3)
C24 C25 C26 C27 1.3(5)
C28 C25 C26 C27 -178.9(3)
C25 C26 C27 C22 -1.7(4)
C25 C26 C27 Pt2 174.6(2)
C23 C22 C27 C26 0.6(4)
As2 C22 C27 C26 -174.0(2)
C23 C22 C27 Pt2 -175.2(2)
As2 C22 C27 Pt2 10.2(3)
C69 Pt2 C27 C26 65.8(2)
As3 Pt2 C27 C26 -99.6(2)
As4 Pt2 C27 C26 19.1(3)
C69 Pt2 C27 C22 -118.4(3)
As3 Pt2 C27 C22 76.2(2)
As4 Pt2 C27 C22 -165.04(16)
C26 C25 C28 C30 155.1(3)
C24 C25 C28 C30 -25.2(5)
C26 C25 C28 C29 -77.9(4)
C24 C25 C28 C29 101.9(4)
C22 As2 C31 C32 -3.2(3)
C37 As2 C31 C32 -106.8(2)
Pt1 As2 C31 C32 127.5(2)
C22 As2 C31 C36 179.1(2)
C37 As2 C31 C36 75.5(2)
Pt1 As2 C31 C36 -50.2(2)
C36 C31 C32 C33 1.9(4)
As2 C31 C32 C33 -175.8(2)
C31 C32 C33 C34 -1.1(5)
C32 C33 C34 C35 -0.5(5)
C33 C34 C35 C36 1.3(5)
C34 C35 C36 C31 -0.5(5)
C32 C31 C36 C35 -1.1(4)
As2 C31 C36 C35 176.7(2)
C22 As2 C37 C42 -95.5(3)
C31 As2 C37 C42 8.2(3)
Pt1 As2 C37 C42 131.1(2)
C22 As2 C37 C38 82.2(2)
C31 As2 C37 C38 -174.1(2)
Pt1 As2 C37 C38 -51.2(3)
C42 C37 C38 C39 -1.3(5)
As2 C37 C38 C39 -179.1(2)
C37 C38 C39 C40 1.4(5)
C38 C39 C40 C41 -0.5(5)
C39 C40 C41 C42 -0.5(5)
C38 C37 C42 C41 0.3(5)
As2 C37 C42 C41 178.0(2)
C40 C41 C42 C37 0.5(5)
C52 As3 C43 C48 -149.1(2)
C58 As3 C43 C48 102.9(2)
Pt2 As3 C43 C48 -26.1(3)
C52 As3 C43 C44 38.0(3)
C58 As3 C43 C44 -70.0(3)
Pt2 As3 C43 C44 161.0(2)
C48 C43 C44 C45 -0.1(5)
As3 C43 C44 C45 172.6(3)
C43 C44 C45 C46 -1.2(6)
C44 C45 C46 C47 1.1(6)
C44 C45 C46 C49 -179.9(4)
C45 C46 C47 C48 0.2(6)
C49 C46 C47 C48 -178.7(4)
C44 C43 C48 C47 1.4(4)
As3 C43 C48 C47 -171.4(2)
C44 C43 C48 Pt1 -179.1(2)
As3 C43 C48 Pt1 8.2(3)
C46 C47 C48 C43 -1.5(5)
C46 C47 C48 Pt1 179.0(3)
C6 Pt1 C48 C43 -103.1(3)
As2 Pt1 C48 C43 78.5(2)
As1 Pt1 C48 C43 -114.7(3)
C6 Pt1 C48 C47 76.5(3)
As2 Pt1 C48 C47 -102.0(2)
As1 Pt1 C48 C47 64.8(4)
C45 C46 C49 C51 -143.6(5)
C47 C46 C49 C51 35.3(7)
C45 C46 C49 C50 83.2(6)
C47 C46 C49 C50 -97.9(5)
C43 As3 C52 C53 41.8(3)
C58 As3 C52 C53 146.0(3)
Pt2 As3 C52 C53 -94.1(3)
C43 As3 C52 C57 -149.1(3)
C58 As3 C52 C57 -44.9(3)
Pt2 As3 C52 C57 75.0(3)
C57 C52 C53 C54 0.9(5)
As3 C52 C53 C54 170.0(3)
C52 C53 C54 C55 0.4(6)
C53 C54 C55 C56 -0.5(6)
C54 C55 C56 C57 -0.6(6)
C53 C52 C57 C56 -2.0(5)
As3 C52 C57 C56 -171.1(3)
C55 C56 C57 C52 1.9(6)
C43 As3 C58 C59 88.6(3)
C52 As3 C58 C59 -18.9(3)
Pt2 As3 C58 C59 -133.8(3)
C43 As3 C58 C63 -89.3(3)
C52 As3 C58 C63 163.1(2)
Pt2 As3 C58 C63 48.2(3)
C63 C58 C59 C60 -1.6(5)
As3 C58 C59 C60 -179.5(3)
C58 C59 C60 C61 0.6(5)
C59 C60 C61 C62 0.5(6)
C60 C61 C62 C63 -0.6(6)
C61 C62 C63 C58 -0.4(5)
C59 C58 C63 C62 1.5(5)
As3 C58 C63 C62 179.6(3)
C73 As4 C64 C65 40.4(4)
C79 As4 C64 C65 -69.3(3)
Pt2 As4 C64 C65 -176.2(3)
C73 As4 C64 C69 -140.93(19)
C79 As4 C64 C69 109.5(2)
Pt2 As4 C64 C69 2.57(17)
C69 C64 C65 C66 0.4(5)
As4 C64 C65 C66 178.9(3)
C64 C65 C66 C67 0.0(5)
C65 C66 C67 C68 -0.5(5)
C65 C66 C67 C70 -179.4(3)
C66 C67 C68 C69 0.7(5)
C70 C67 C68 C69 179.6(3)
C67 C68 C69 C64 -0.3(4)
C67 C68 C69 Pt2 -175.0(2)
C65 C64 C69 C68 -0.3(4)
As4 C64 C69 C68 -179.2(2)
C65 C64 C69 Pt2 175.7(3)
As4 C64 C69 Pt2 -3.2(2)
C27 Pt2 C69 C68 17.5(3)
As3 Pt2 C69 C68 115.2(3)
As4 Pt2 C69 C68 177.6(3)
C27 Pt2 C69 C64 -157.5(2)
As3 Pt2 C69 C64 -59.8(4)
As4 Pt2 C69 C64 2.64(18)
C68 C67 C70 C71 -99.1(4)
C66 C67 C70 C71 79.8(4)
C68 C67 C70 C72 136.2(3)
C66 C67 C70 C72 -45.0(4)
C64 As4 C73 C74 114.7(2)
C79 As4 C73 C74 -133.7(2)
Pt2 As4 C73 C74 17.5(3)
C64 As4 C73 C78 -60.7(3)
C79 As4 C73 C78 51.0(3)
Pt2 As4 C73 C78 -157.90(19)
C78 C73 C74 C75 -0.1(5)
As4 C73 C74 C75 -175.4(2)
C73 C74 C75 C76 0.0(5)
C74 C75 C76 C77 -0.1(5)
C75 C76 C77 C78 0.3(6)
C74 C73 C78 C77 0.2(5)
As4 C73 C78 C77 175.6(3)
C76 C77 C78 C73 -0.3(5)
C64 As4 C79 C84 -28.1(3)
C73 As4 C79 C84 -141.7(3)
Pt2 As4 C79 C84 55.8(3)
C64 As4 C79 C80 159.1(3)
C73 As4 C79 C80 45.5(3)
Pt2 As4 C79 C80 -117.0(2)
C84 C79 C80 C81 0.1(5)
As4 C79 C80 C81 172.9(3)
C79 C80 C81 C82 0.4(5)
C80 C81 C82 C83 -0.2(6)
C81 C82 C83 C84 -0.4(7)
C80 C79 C84 C83 -0.7(6)
As4 C79 C84 C83 -173.7(3)
C82 C83 C84 C79 0.9(7)
